data_4065361
loop_
_publ_author_name
'MacDougall, Tiffany J.'
'Trepanier, Steven J.'
'Dutton, Jason L.'
'Ferguson, Michael J.'
'McDonald, Robert'
'Cowie, Martin'

_publ_section_title
;
 Facile Carbon--Carbon Bond Formation and Multiple Carbon--Hydrogen Bond
 Activations Promoted by Methylene-Bridged Iridium/Ruthenium Complexes
;
_journal_issue 21
_journal_name_full Organometallics
_journal_page_first 5882
_journal_paper_doi 10.1021/om200732p
_journal_volume 30
_journal_year 2011
_chemical_formula_moiety 'C61 H57 Ir N O3 P4 Ru, B F4, C4 H10 O'
_chemical_formula_sum 'C65 H67 B F4 Ir N O4 P4 Ru'
_chemical_formula_weight 1430.16
_chemical_name_systematic
;
 ?
;
_space_group_IT_number 2
_symmetry_cell_setting triclinic
_symmetry_space_group_name_Hall '-P 1'
_symmetry_space_group_name_H-M 'P -1'
_atom_sites_solution_hydrogens geom
_atom_sites_solution_primary direct
_atom_sites_solution_secondary difmap
_audit_creation_method SHELXL-97
_cell_angle_alpha 67.2482(9)
_cell_angle_beta 84.5581(10)
_cell_angle_gamma 68.1660(9)
_cell_formula_units_Z 2
_cell_length_a 12.6752(7)
_cell_length_b 15.0112(9)
_cell_length_c 19.2987(11)
_cell_measurement_reflns_used 6516
_cell_measurement_temperature 193(2)
_cell_measurement_theta_max 26.32
_cell_measurement_theta_min 2.28
_cell_volume 3138.2(3)
_computing_cell_refinement 'Bruker SAINT (Bruker, 1997)'
_computing_data_collection 'Bruker SMART (Bruker, 1997)'
_computing_data_reduction 'Bruker SAINT (Bruker, 1997)'
_computing_molecular_graphics 'Bruker SHELXTL (Bruker, 1997)'
_computing_publication_material 'Bruker SHELXTL (Bruker, 1997)'
_computing_structure_refinement 'SHELXL-97 (Sheldrick, 1997)'
_computing_structure_solution 'SHELXS-97 (Sheldrick, 1990)'
_diffrn_ambient_temperature 193(2)
_diffrn_detector_area_resol_mean 8.192
_diffrn_measured_fraction_theta_full 0.991
_diffrn_measured_fraction_theta_max 0.991
_diffrn_measurement_device_type 'Bruker PLATFORM diffractometer/SMART 1000 CCD area detector'
_diffrn_measurement_method '\w scans'
_diffrn_radiation_monochromator graphite
_diffrn_radiation_source 'fine-focus sealed tube'
_diffrn_radiation_type MoK\a
_diffrn_radiation_wavelength 0.71073
_diffrn_reflns_av_R_equivalents 0.0292
_diffrn_reflns_av_sigmaI/netI 0.0449
_diffrn_reflns_limit_h_max 15
_diffrn_reflns_limit_h_min -15
_diffrn_reflns_limit_k_max 18
_diffrn_reflns_limit_k_min -18
_diffrn_reflns_limit_l_max 24
_diffrn_reflns_limit_l_min -24
_diffrn_reflns_number 24341
_diffrn_reflns_theta_full 26.39
_diffrn_reflns_theta_max 26.39
_diffrn_reflns_theta_min 1.15
_diffrn_standards_decay_% 0
_diffrn_standards_interval_time 0
_diffrn_standards_number 0
_exptl_absorpt_coefficient_mu 2.519
_exptl_absorpt_correction_T_max 0.8050
_exptl_absorpt_correction_T_min 0.5604
_exptl_absorpt_correction_type integration
_exptl_absorpt_process_details 'Bruker SHELXTL (Bruker, 1997)'
_exptl_crystal_colour yellow
_exptl_crystal_density_diffrn 1.514
_exptl_crystal_density_method 'not measured'
_exptl_crystal_description block
_exptl_crystal_F_000 1436
_exptl_crystal_size_max 0.26
_exptl_crystal_size_mid 0.14
_exptl_crystal_size_min 0.09
_platon_squeeze_details
;
;
_refine_diff_density_max 1.640
_refine_diff_density_min -1.007
_refine_diff_density_rms 0.101
_refine_ls_extinction_method none
_refine_ls_goodness_of_fit_ref 1.045
_refine_ls_hydrogen_treatment constr
_refine_ls_matrix_type full
_refine_ls_number_parameters 712
_refine_ls_number_reflns 12757
_refine_ls_number_restraints 25
_refine_ls_restrained_S_all 1.046
_refine_ls_R_factor_all 0.0403
_refine_ls_R_factor_gt 0.0331
_refine_ls_shift/su_max 0.006
_refine_ls_shift/su_mean 0.000
_refine_ls_structure_factor_coef Fsqd
_refine_ls_weighting_details 'calc w=1/[\s^2^(Fo^2^)+(0.0472P)^2^+0.0000P] where P=(Fo^2^+2Fc^2^)/3'
_refine_ls_weighting_scheme calc
_refine_ls_wR_factor_gt 0.0831
_refine_ls_wR_factor_ref 0.0856
_reflns_number_gt 10937
_reflns_number_total 12757
_reflns_threshold_expression I>2\s(I)
_cod_data_source_file om200732p_si_003.cif
_cod_data_source_block 4
_cod_depositor_comments
;
The following automatic conversions were performed:

'_symmetry_cell_setting' value 'Triclinic' changed to 'triclinic'
according to /home/saulius/struct/CIF-dictionaries/cif_core.dic
dictionary named 'cif_core.dic' version 2.4.1 from 2010-06-29.

Automatic conversion script
Id: cif_fix_values 1715 2011-07-08 13:25:40Z adriana 
;
_cod_original_sg_symbol_H-M P-1
_cod_database_code 4065361

loop_
_symmetry_equiv_pos_as_xyz
'x, y, z'
'-x, -y, -z'

loop_
_atom_site_label
_atom_site_type_symbol
_atom_site_fract_x
_atom_site_fract_y
_atom_site_fract_z
_atom_site_U_iso_or_equiv
_atom_site_adp_type
_atom_site_occupancy
_atom_site_symmetry_multiplicity
_atom_site_calc_flag
_atom_site_refinement_flags
_atom_site_disorder_assembly
_atom_site_disorder_group
Ir Ir 0.295104(11) 0.349919(10) 0.240863(8) 0.02660(5) Uani 1 1 d . . .
Ru Ru 0.13216(2) 0.23736(2) 0.289748(15) 0.02300(7) Uani 1 1 d . A .
P1 P 0.23336(8) 0.41969(7) 0.33375(5) 0.0293(2) Uani 1 1 d . A .
P2 P 0.06731(8) 0.30550(7) 0.38363(5) 0.02623(19) Uani 1 1 d . . .
P3 P 0.36897(8) 0.26836(7) 0.15494(5) 0.0288(2) Uani 1 1 d . A .
P4 P 0.20525(7) 0.15172(7) 0.20634(5) 0.02573(19) Uani 1 1 d . . .
O1 O 0.0376(2) 0.4471(2) 0.16811(14) 0.0355(6) Uani 1 1 d . . .
O2 O -0.0875(2) 0.2054(3) 0.28511(18) 0.0525(8) Uani 1 1 d . . .
O3A O 0.4284(4) 0.1534(4) 0.3709(3) 0.0556(11) Uani 0.75 1 d P A 1
O3B O 0.2080(12) 0.5619(11) 0.1201(8) 0.058(3) Uiso 0.25 1 d P B 2
N N 0.2350(3) 0.0959(3) 0.38047(19) 0.0384(8) Uani 1 1 d . . .
C1 C 0.0999(4) 0.3707(3) 0.2142(2) 0.0352(9) Uani 1 1 d . A .
C2 C -0.0019(3) 0.2131(3) 0.2902(2) 0.0322(8) Uani 1 1 d . . .
C3A C 0.3742(7) 0.2230(5) 0.3212(4) 0.0381(16) Uani 0.75 1 d P A 1
C4A C 0.2573(9) 0.4986(8) 0.1550(6) 0.045(2) Uani 0.75 1 d P A 1
H4AA H 0.2186 0.5053 0.1101 0.054 Uiso 0.75 1 calc PR A 1
H4AB H 0.2102 0.5541 0.1728 0.054 Uiso 0.75 1 calc PR A 1
C5A C 0.3698(6) 0.4991(6) 0.1408(4) 0.075(2) Uani 0.75 1 d P A 1
H5AA H 0.3763 0.5635 0.1394 0.090 Uiso 0.75 1 calc PR A 1
H5AB H 0.3969 0.4881 0.0938 0.090 Uiso 0.75 1 calc PR A 1
C6A C 0.4292(6) 0.4070(6) 0.2096(4) 0.0534(16) Uani 0.75 1 d P A 1
C7A C 0.5374(6) 0.3790(10) 0.2358(7) 0.063(2) Uani 0.75 1 d P A 1
C8A C 0.5975(6) 0.2871(7) 0.3063(5) 0.078(2) Uani 0.75 1 d P A 1
H8AA H 0.5463 0.2500 0.3307 0.093 Uiso 0.75 1 calc PR A 1
H8AB H 0.6191 0.3117 0.3410 0.093 Uiso 0.75 1 calc PR A 1
H8AC H 0.6659 0.2401 0.2928 0.093 Uiso 0.75 1 calc PR A 1
C9A C 0.6118(8) 0.4394(9) 0.1947(6) 0.101(3) Uani 0.75 1 d P A 1
H9AA H 0.5691 0.4983 0.1501 0.121 Uiso 0.75 1 calc PR A 1
H9AB H 0.6795 0.3941 0.1794 0.121 Uiso 0.75 1 calc PR A 1
H9AC H 0.6350 0.4650 0.2281 0.121 Uiso 0.75 1 calc PR A 1
C3B C 0.233(2) 0.488(2) 0.1634(18) 0.028(6) Uiso 0.25 1 d P B 2
C4B C 0.415(2) 0.213(2) 0.3287(17) 0.041(7) Uiso 0.25 1 d P A 2
H4BA H 0.3865 0.2027 0.3798 0.050 Uiso 0.25 1 calc PR A 2
H4BB H 0.4334 0.1487 0.3191 0.050 Uiso 0.25 1 calc PR A 2
C5B C 0.5170(16) 0.2507(14) 0.3158(11) 0.052(4) Uiso 0.25 1 d P A 2
H5BA H 0.5851 0.2037 0.3011 0.062 Uiso 0.25 1 calc PR A 2
H5BB H 0.5370 0.2593 0.3606 0.062 Uiso 0.25 1 calc PR A 2
C6B C 0.4613(14) 0.3596(14) 0.2478(12) 0.056(6) Uiso 0.25 1 d PD A 2
C7B C 0.5241(14) 0.419(2) 0.2201(18) 0.103(19) Uiso 0.25 1 d PD A 2
C8B C 0.6460(14) 0.377(2) 0.2484(17) 0.119(12) Uiso 0.25 1 d PD A 2
H8BA H 0.6626 0.3094 0.2902 0.142 Uiso 0.25 1 calc PR A 2
H8BB H 0.6590 0.4253 0.2659 0.142 Uiso 0.25 1 calc PR A 2
H8BC H 0.6960 0.3683 0.2076 0.142 Uiso 0.25 1 calc PR A 2
C9B C 0.479(2) 0.5170(15) 0.1519(13) 0.106(9) Uiso 0.25 1 d PD A 2
H9BA H 0.3994 0.5323 0.1407 0.127 Uiso 0.25 1 calc PR A 2
H9BB H 0.5238 0.5088 0.1089 0.127 Uiso 0.25 1 calc PR A 2
H9BC H 0.4861 0.5743 0.1616 0.127 Uiso 0.25 1 calc PR A 2
C10 C 0.1783(3) 0.3353(3) 0.4136(2) 0.0301(8) Uani 1 1 d . A .
H10A H 0.2418 0.2698 0.4403 0.036 Uiso 1 1 calc R . .
H10B H 0.1471 0.3701 0.4494 0.036 Uiso 1 1 calc R . .
C11 C 0.1214(3) 0.5476(3) 0.3155(2) 0.0330(8) Uani 1 1 d . . .
C12 C 0.1129(4) 0.5941(3) 0.3668(2) 0.0434(10) Uani 1 1 d . A .
H12 H 0.1686 0.5623 0.4073 0.052 Uiso 1 1 calc R . .
C13 C 0.0244(4) 0.6859(3) 0.3594(3) 0.0530(12) Uani 1 1 d . . .
H13 H 0.0183 0.7162 0.3954 0.064 Uiso 1 1 calc R A .
C14 C -0.0546(4) 0.7332(3) 0.3002(3) 0.0553(13) Uani 1 1 d . A .
H14 H -0.1150 0.7968 0.2948 0.066 Uiso 1 1 calc R . .
C15 C -0.0468(4) 0.6884(3) 0.2479(3) 0.0519(11) Uani 1 1 d . . .
H15 H -0.1016 0.7212 0.2068 0.062 Uiso 1 1 calc R A .
C16 C 0.0420(3) 0.5950(3) 0.2562(2) 0.0387(9) Uani 1 1 d . A .
H16 H 0.0476 0.5641 0.2207 0.046 Uiso 1 1 calc R . .
C17 C 0.2894(3) 0.0282(3) 0.4300(2) 0.0419(10) Uani 1 1 d . A .
C18 C 0.3589(4) -0.0575(4) 0.4952(3) 0.0675(15) Uani 1 1 d . . .
H18A H 0.3979 -0.1168 0.4823 0.081 Uiso 1 1 calc R A .
H18B H 0.3109 -0.0747 0.5358 0.081 Uiso 1 1 calc R . .
H18C H 0.4136 -0.0373 0.5104 0.081 Uiso 1 1 calc R . .
C20 C 0.3523(3) 0.1426(3) 0.1864(2) 0.0294(8) Uani 1 1 d . A .
H20A H 0.3777 0.1135 0.1470 0.035 Uiso 1 1 calc R . .
H20B H 0.4020 0.0942 0.2324 0.035 Uiso 1 1 calc R . .
C21 C 0.3488(3) 0.4300(3) 0.3765(2) 0.0404(9) Uani 1 1 d . . .
C22 C 0.3861(4) 0.5110(4) 0.3349(3) 0.0556(12) Uani 1 1 d . A .
H22 H 0.3490 0.5598 0.2875 0.067 Uiso 1 1 calc R . .
C23 C 0.4754(5) 0.5211(5) 0.3618(4) 0.0727(17) Uani 1 1 d . . .
H23 H 0.5006 0.5762 0.3330 0.087 Uiso 1 1 calc R A .
C24 C 0.5284(5) 0.4509(5) 0.4306(4) 0.0764(18) Uani 1 1 d . A .
H24 H 0.5895 0.4586 0.4498 0.092 Uiso 1 1 calc R . .
C25 C 0.4947(4) 0.3710(5) 0.4715(3) 0.0728(16) Uani 1 1 d . . .
H25 H 0.5335 0.3219 0.5183 0.087 Uiso 1 1 calc R A .
C26 C 0.4023(4) 0.3603(4) 0.4448(3) 0.0521(12) Uani 1 1 d . A .
H26 H 0.3773 0.3052 0.4740 0.063 Uiso 1 1 calc R . .
C31 C -0.0625(3) 0.4200(3) 0.3674(2) 0.0309(8) Uani 1 1 d . A .
C32 C -0.1386(3) 0.4561(3) 0.3066(2) 0.0351(8) Uani 1 1 d . . .
H32 H -0.1219 0.4230 0.2716 0.042 Uiso 1 1 calc R A .
C33 C -0.2395(3) 0.5410(3) 0.2972(2) 0.0433(10) Uani 1 1 d . A .
H33 H -0.2918 0.5652 0.2560 0.052 Uiso 1 1 calc R . .
C34 C -0.2635(3) 0.5899(3) 0.3471(3) 0.0464(10) Uani 1 1 d . . .
H34 H -0.3318 0.6485 0.3399 0.056 Uiso 1 1 calc R A .
C35 C -0.1894(4) 0.5545(3) 0.4074(3) 0.0484(11) Uani 1 1 d . A .
H35 H -0.2065 0.5886 0.4418 0.058 Uiso 1 1 calc R . .
C36 C -0.0897(3) 0.4696(3) 0.4183(2) 0.0403(9) Uani 1 1 d . . .
H36 H -0.0395 0.4447 0.4608 0.048 Uiso 1 1 calc R A .
C41 C 0.0343(4) 0.2128(3) 0.4686(2) 0.0375(9) Uani 1 1 d . A .
C42 C 0.1112(4) 0.1463(3) 0.5283(2) 0.0533(12) Uani 1 1 d . . .
H42 H 0.1828 0.1524 0.5298 0.064 Uiso 1 1 calc R A .
C43 C 0.0835(6) 0.0684(4) 0.5879(3) 0.0780(19) Uani 1 1 d . A .
H43 H 0.1372 0.0209 0.6289 0.094 Uiso 1 1 calc R . .
C44 C -0.0193(7) 0.0618(5) 0.5862(4) 0.090(2) Uani 1 1 d . . .
H44 H -0.0374 0.0090 0.6260 0.108 Uiso 1 1 calc R A .
C45 C -0.0974(7) 0.1297(6) 0.5282(4) 0.097(2) Uani 1 1 d . A .
H45 H -0.1703 0.1253 0.5285 0.116 Uiso 1 1 calc R . .
C46 C -0.0712(5) 0.2052(4) 0.4688(3) 0.0665(15) Uani 1 1 d . . .
H46 H -0.1256 0.2518 0.4281 0.080 Uiso 1 1 calc R A .
C51 C 0.3146(3) 0.3268(3) 0.0570(2) 0.0318(8) Uani 1 1 d . . .
C52 C 0.2065(3) 0.4025(3) 0.0349(2) 0.0353(9) Uani 1 1 d . A .
H52 H 0.1636 0.4300 0.0700 0.042 Uiso 1 1 calc R . .
C53 C 0.1600(4) 0.4385(3) -0.0376(2) 0.0421(10) Uani 1 1 d . . .
H53 H 0.0857 0.4900 -0.0516 0.051 Uiso 1 1 calc R A .
C54 C 0.2212(4) 0.4000(4) -0.0891(2) 0.0516(11) Uani 1 1 d . A .
H54 H 0.1899 0.4246 -0.1388 0.062 Uiso 1 1 calc R . .
C55 C 0.3290(4) 0.3247(4) -0.0675(2) 0.0554(12) Uani 1 1 d . . .
H55 H 0.3722 0.2986 -0.1032 0.066 Uiso 1 1 calc R A .
C56 C 0.3754(4) 0.2866(3) 0.0053(2) 0.0455(10) Uani 1 1 d . A .
H56 H 0.4485 0.2331 0.0196 0.055 Uiso 1 1 calc R . .
C61 C 0.5233(3) 0.2326(3) 0.1454(2) 0.0389(9) Uani 1 1 d . . .
C62 C 0.5650(4) 0.3010(4) 0.0901(3) 0.0654(14) Uani 1 1 d . A .
H62 H 0.5138 0.3651 0.0564 0.079 Uiso 1 1 calc R . .
C63 C 0.6810(5) 0.2762(5) 0.0842(4) 0.086(2) Uani 1 1 d . . .
H63 H 0.7094 0.3226 0.0455 0.103 Uiso 1 1 calc R A .
C64 C 0.7551(4) 0.1854(5) 0.1336(4) 0.0842(19) Uani 1 1 d . A .
H64 H 0.8348 0.1694 0.1302 0.101 Uiso 1 1 calc R . .
C65 C 0.7148(4) 0.1177(5) 0.1876(3) 0.085(2) Uani 1 1 d . . .
H65 H 0.7670 0.0543 0.2214 0.102 Uiso 1 1 calc R A .
C66 C 0.5992(4) 0.1397(4) 0.1942(3) 0.0628(14) Uani 1 1 d . A .
H66 H 0.5720 0.0915 0.2320 0.075 Uiso 1 1 calc R . .
C71 C 0.1303(3) 0.2009(3) 0.1152(2) 0.0318(8) Uani 1 1 d . A .
C72 C 0.0209(3) 0.2741(3) 0.1005(2) 0.0328(8) Uani 1 1 d . . .
H72 H -0.0137 0.3025 0.1370 0.039 Uiso 1 1 calc R A .
C73 C -0.0394(4) 0.3068(3) 0.0325(2) 0.0439(10) Uani 1 1 d . A .
H73 H -0.1142 0.3578 0.0224 0.053 Uiso 1 1 calc R . .
C74 C 0.0107(4) 0.2645(4) -0.0196(2) 0.0525(12) Uani 1 1 d . . .
H74 H -0.0301 0.2856 -0.0656 0.063 Uiso 1 1 calc R A .
C75 C 0.1196(4) 0.1917(4) -0.0055(3) 0.0557(12) Uani 1 1 d . A .
H75 H 0.1540 0.1638 -0.0423 0.067 Uiso 1 1 calc R . .
C76 C 0.1793(4) 0.1586(3) 0.0616(2) 0.0438(10) Uani 1 1 d . . .
H76 H 0.2538 0.1071 0.0713 0.053 Uiso 1 1 calc R A .
C81 C 0.2163(3) 0.0166(3) 0.2426(2) 0.0326(8) Uani 1 1 d . A .
C82 C 0.3081(4) -0.0642(3) 0.2881(3) 0.0494(11) Uani 1 1 d . . .
H82 H 0.3687 -0.0495 0.3008 0.059 Uiso 1 1 calc R A .
C83 C 0.3135(5) -0.1654(4) 0.3154(3) 0.0699(16) Uani 1 1 d . A .
H83 H 0.3783 -0.2196 0.3456 0.084 Uiso 1 1 calc R . .
C84 C 0.2269(5) -0.1881(4) 0.2995(3) 0.0712(16) Uani 1 1 d . . .
H84 H 0.2303 -0.2577 0.3186 0.085 Uiso 1 1 calc R A .
C85 C 0.1341(5) -0.1089(4) 0.2552(3) 0.0613(13) Uani 1 1 d . A .
H85 H 0.0734 -0.1243 0.2436 0.074 Uiso 1 1 calc R . .
C86 C 0.1279(4) -0.0078(3) 0.2275(3) 0.0484(11) Uani 1 1 d . . .
H86 H 0.0624 0.0459 0.1979 0.058 Uiso 1 1 calc R A .
F1A F 0.4777(4) 0.0306(3) 0.6548(4) 0.0815(11) Uiso 0.60 1 d PD C 1
F2A F 0.3755(5) 0.1410(4) 0.5497(2) 0.079(2) Uiso 0.60 1 d PD C 1
F3A F 0.4361(4) 0.1982(3) 0.6213(3) 0.0889(17) Uiso 0.60 1 d PD C 1
F4A F 0.3019(4) 0.1327(5) 0.6590(3) 0.137(3) Uiso 0.60 1 d PD C 1
B1A B 0.3978(3) 0.1256(3) 0.6212(2) 0.052(2) Uiso 0.60 1 d PD C 1
F1B F 0.4717(5) 0.0386(6) 0.6616(5) 0.0815(11) Uiso 0.40 1 d PD D 2
F2B F 0.3701(7) 0.1090(7) 0.5546(3) 0.074(3) Uiso 0.40 1 d PD D 2
F3B F 0.3512(8) 0.2003(5) 0.6239(5) 0.150(5) Uiso 0.40 1 d PD D 2
F4B F 0.2872(6) 0.0724(6) 0.6621(4) 0.088(3) Uiso 0.40 1 d PD D 2
B1B B 0.3701(4) 0.1050(4) 0.6255(3) 0.055(3) Uiso 0.40 1 d PD D 2

loop_
_atom_site_aniso_label
_atom_site_aniso_U_11
_atom_site_aniso_U_22
_atom_site_aniso_U_33
_atom_site_aniso_U_23
_atom_site_aniso_U_13
_atom_site_aniso_U_12
Ir 0.02919(8) 0.02477(8) 0.02602(8) -0.00770(6) -0.00039(5) -0.01164(6)
Ru 0.02455(14) 0.02427(14) 0.02250(14) -0.00932(11) 0.00083(11) -0.01081(11)
P1 0.0342(5) 0.0282(5) 0.0312(5) -0.0132(4) 0.0011(4) -0.0152(4)
P2 0.0319(5) 0.0260(4) 0.0225(4) -0.0090(4) 0.0017(4) -0.0128(4)
P3 0.0257(5) 0.0301(5) 0.0307(5) -0.0106(4) 0.0019(4) -0.0113(4)
P4 0.0277(5) 0.0245(4) 0.0254(5) -0.0095(4) 0.0000(4) -0.0097(4)
O1 0.0409(15) 0.0339(14) 0.0315(14) -0.0099(12) -0.0002(12) -0.0156(12)
O2 0.0368(16) 0.070(2) 0.068(2) -0.0336(18) 0.0086(14) -0.0314(16)
O3A 0.045(2) 0.050(3) 0.052(3) -0.007(2) -0.013(2) -0.006(2)
N 0.0388(18) 0.0406(19) 0.0359(19) -0.0173(16) 0.0035(15) -0.0121(16)
C1 0.058(2) 0.029(2) 0.0229(19) -0.0127(16) 0.0081(17) -0.0193(19)
C2 0.032(2) 0.0330(19) 0.032(2) -0.0144(16) 0.0035(15) -0.0112(16)
C3A 0.033(4) 0.037(4) 0.030(3) -0.008(3) -0.002(3) -0.001(3)
C4A 0.051(6) 0.046(5) 0.041(5) -0.019(4) 0.007(4) -0.020(4)
C5A 0.081(5) 0.067(5) 0.078(5) -0.012(4) 0.005(4) -0.044(4)
C6A 0.066(4) 0.065(4) 0.048(4) -0.024(4) 0.014(3) -0.044(4)
C7A 0.040(4) 0.097(7) 0.103(7) -0.074(6) 0.037(4) -0.047(4)
C8A 0.049(4) 0.115(7) 0.081(5) -0.041(5) 0.001(4) -0.036(4)
C9A 0.076(6) 0.154(10) 0.139(9) -0.084(8) 0.040(6) -0.091(7)
C10 0.0349(19) 0.0299(18) 0.0280(19) -0.0110(15) -0.0012(15) -0.0137(16)
C11 0.042(2) 0.0240(18) 0.039(2) -0.0121(16) 0.0111(17) -0.0207(16)
C12 0.055(3) 0.036(2) 0.046(2) -0.0177(19) 0.009(2) -0.023(2)
C13 0.071(3) 0.038(2) 0.061(3) -0.027(2) 0.022(3) -0.027(2)
C14 0.056(3) 0.031(2) 0.077(3) -0.021(2) 0.027(3) -0.019(2)
C15 0.048(3) 0.035(2) 0.064(3) -0.012(2) 0.005(2) -0.013(2)
C16 0.042(2) 0.030(2) 0.043(2) -0.0134(18) 0.0091(18) -0.0149(17)
C17 0.040(2) 0.042(2) 0.035(2) -0.014(2) -0.0017(18) -0.0060(19)
C18 0.062(3) 0.052(3) 0.058(3) -0.008(3) -0.013(3) 0.002(2)
C20 0.0271(18) 0.0249(17) 0.033(2) -0.0113(15) -0.0028(15) -0.0041(14)
C21 0.040(2) 0.051(2) 0.048(2) -0.032(2) 0.0055(18) -0.0219(19)
C22 0.059(3) 0.066(3) 0.069(3) -0.039(3) 0.016(2) -0.040(3)
C23 0.067(3) 0.095(4) 0.103(5) -0.063(4) 0.020(3) -0.056(3)
C24 0.057(3) 0.120(5) 0.104(5) -0.082(5) 0.015(3) -0.049(4)
C25 0.055(3) 0.108(5) 0.073(4) -0.050(4) -0.008(3) -0.030(3)
C26 0.045(2) 0.069(3) 0.058(3) -0.037(3) -0.004(2) -0.023(2)
C31 0.0326(19) 0.0319(19) 0.033(2) -0.0144(16) 0.0050(15) -0.0150(16)
C32 0.033(2) 0.044(2) 0.033(2) -0.0171(18) 0.0057(16) -0.0179(17)
C33 0.027(2) 0.048(2) 0.051(3) -0.018(2) 0.0010(18) -0.0102(18)
C34 0.031(2) 0.046(2) 0.061(3) -0.025(2) 0.011(2) -0.0095(19)
C35 0.046(2) 0.049(3) 0.057(3) -0.034(2) 0.012(2) -0.012(2)
C36 0.040(2) 0.047(2) 0.036(2) -0.0201(19) 0.0024(17) -0.0139(19)
C41 0.057(3) 0.032(2) 0.028(2) -0.0122(17) 0.0124(18) -0.0217(19)
C42 0.074(3) 0.034(2) 0.037(2) -0.0084(19) 0.015(2) -0.012(2)
C43 0.122(5) 0.045(3) 0.041(3) -0.009(2) 0.020(3) -0.014(3)
C44 0.152(7) 0.068(4) 0.063(4) -0.021(3) 0.048(4) -0.067(5)
C45 0.143(6) 0.108(5) 0.072(4) -0.025(4) 0.036(4) -0.099(5)
C46 0.088(4) 0.081(4) 0.052(3) -0.021(3) 0.022(3) -0.063(3)
C51 0.034(2) 0.0319(19) 0.0305(19) -0.0105(16) 0.0056(15) -0.0156(16)
C52 0.035(2) 0.038(2) 0.033(2) -0.0128(17) 0.0067(16) -0.0154(17)
C53 0.047(2) 0.041(2) 0.031(2) -0.0066(18) -0.0001(18) -0.0149(19)
C54 0.061(3) 0.054(3) 0.029(2) -0.008(2) 0.001(2) -0.017(2)
C55 0.064(3) 0.064(3) 0.035(2) -0.021(2) 0.016(2) -0.020(3)
C56 0.038(2) 0.050(3) 0.040(2) -0.016(2) 0.0057(18) -0.0096(19)
C61 0.0265(19) 0.051(2) 0.044(2) -0.021(2) 0.0080(17) -0.0176(18)
C62 0.039(3) 0.068(3) 0.078(4) -0.010(3) 0.003(2) -0.026(2)
C63 0.051(3) 0.101(5) 0.100(5) -0.017(4) 0.022(3) -0.047(3)
C64 0.030(3) 0.117(5) 0.092(4) -0.024(4) 0.010(3) -0.032(3)
C65 0.033(3) 0.105(5) 0.074(4) -0.003(3) -0.003(2) -0.010(3)
C66 0.033(2) 0.079(4) 0.056(3) -0.007(3) -0.002(2) -0.018(2)
C71 0.038(2) 0.035(2) 0.0276(19) -0.0102(16) -0.0031(15) -0.0197(17)
C72 0.038(2) 0.0310(19) 0.033(2) -0.0094(16) -0.0017(16) -0.0176(17)
C73 0.045(2) 0.048(2) 0.039(2) -0.007(2) -0.0111(19) -0.024(2)
C74 0.066(3) 0.064(3) 0.034(2) -0.014(2) -0.011(2) -0.032(3)
C75 0.067(3) 0.074(3) 0.038(2) -0.034(2) 0.004(2) -0.026(3)
C76 0.045(2) 0.053(3) 0.038(2) -0.025(2) 0.0020(18) -0.015(2)
C81 0.040(2) 0.0274(18) 0.033(2) -0.0140(16) 0.0057(16) -0.0132(16)
C82 0.055(3) 0.031(2) 0.061(3) -0.013(2) -0.011(2) -0.016(2)
C83 0.087(4) 0.031(2) 0.082(4) -0.011(2) -0.021(3) -0.016(3)
C84 0.097(4) 0.027(2) 0.086(4) -0.012(3) -0.001(3) -0.027(3)
C85 0.074(3) 0.059(3) 0.075(4) -0.030(3) 0.012(3) -0.047(3)
C86 0.046(2) 0.041(2) 0.063(3) -0.020(2) 0.007(2) -0.022(2)

loop_
_atom_type_symbol
_atom_type_description
_atom_type_scat_dispersion_real
_atom_type_scat_dispersion_imag
_atom_type_scat_source
C C 0.0033 0.0016 'International Tables Vol C Tables 4.2.6.8 and 6.1.1.4'
H H 0.0000 0.0000 'International Tables Vol C Tables 4.2.6.8 and 6.1.1.4'
B B 0.0013 0.0007 'International Tables Vol C Tables 4.2.6.8 and 6.1.1.4'
N N 0.0061 0.0033 'International Tables Vol C Tables 4.2.6.8 and 6.1.1.4'
O O 0.0106 0.0060 'International Tables Vol C Tables 4.2.6.8 and 6.1.1.4'
F F 0.0171 0.0103 'International Tables Vol C Tables 4.2.6.8 and 6.1.1.4'
P P 0.1023 0.0942 'International Tables Vol C Tables 4.2.6.8 and 6.1.1.4'
Ru Ru -1.2594 0.8363 'International Tables Vol C Tables 4.2.6.8 and 6.1.1.4'
Ir Ir -1.4442 7.9887 'International Tables Vol C Tables 4.2.6.8 and 6.1.1.4'

loop_
_geom_angle_atom_site_label_1
_geom_angle_atom_site_label_2
_geom_angle_atom_site_label_3
_geom_angle
C3A Ir C3B 169.9(9)
C3A Ir C4A 161.0(4)
C3B Ir C4A 9.9(9)
C3A Ir C6A 98.5(3)
C3B Ir C6A 72.5(8)
C4A Ir C6A 62.7(3)
C3A Ir C6B 77.3(5)
C3B Ir C6B 93.4(9)
C4A Ir C6B 83.8(5)
C6A Ir C6B 21.5(4)
C3A Ir C4B 11.1(7)
C3B Ir C4B 159.4(10)
C4A Ir C4B 150.0(7)
C6A Ir C4B 87.5(7)
C6B Ir C4B 66.3(8)
C3A Ir P1 86.1(2)
C3B Ir P1 89.9(10)
C4A Ir P1 92.0(3)
C6A Ir P1 94.84(18)
C6B Ir P1 89.7(6)
C4B Ir P1 86.9(7)
C3A Ir P3 89.4(2)
C3B Ir P3 94.4(10)
C4A Ir P3 91.8(3)
C6A Ir P3 84.44(18)
C6B Ir P3 87.9(6)
C4B Ir P3 88.4(7)
P1 Ir P3 175.23(3)
C3A Ir C1 113.3(3)
C3B Ir C1 76.1(8)
C4A Ir C1 85.7(3)
C6A Ir C1 148.0(2)
C6B Ir C1 169.4(5)
C4B Ir C1 124.3(6)
P1 Ir C1 90.86(9)
P3 Ir C1 92.23(9)
C3A Ir Ru 74.5(3)
C3B Ir Ru 114.8(8)
C4A Ir Ru 124.4(3)
C6A Ir Ru 171.4(2)
C6B Ir Ru 151.8(5)
C4B Ir Ru 85.5(6)
P1 Ir Ru 89.88(2)
P3 Ir Ru 90.26(2)
C1 Ir Ru 38.77(9)
C2 Ru C1 103.34(17)
C2 Ru N 101.25(14)
C1 Ru N 155.33(16)
C2 Ru P2 90.50(11)
C1 Ru P2 92.00(11)
N Ru P2 85.91(9)
C2 Ru P4 89.37(11)
C1 Ru P4 93.99(11)
N Ru P4 88.11(9)
P2 Ru P4 173.87(3)
C2 Ru Ir 158.07(12)
C1 Ru Ir 54.75(13)
N Ru Ir 100.68(9)
P2 Ru Ir 91.38(2)
P4 Ru Ir 91.03(2)
C21 P1 C11 101.59(18)
C21 P1 C10 104.20(18)
C11 P1 C10 101.61(17)
C21 P1 Ir 112.64(13)
C11 P1 Ir 123.11(13)
C10 P1 Ir 111.59(12)
C31 P2 C10 105.70(17)
C31 P2 C41 100.67(18)
C10 P2 C41 105.48(18)
C31 P2 Ru 121.02(12)
C10 P2 Ru 110.26(12)
C41 P2 Ru 112.32(13)
C51 P3 C20 101.36(17)
C51 P3 C61 102.08(18)
C20 P3 C61 102.28(18)
C51 P3 Ir 122.46(12)
C20 P3 Ir 111.12(12)
C61 P3 Ir 114.96(14)
C71 P4 C81 100.57(17)
C71 P4 C20 106.08(17)
C81 P4 C20 103.14(17)
C71 P4 Ru 119.55(13)
C81 P4 Ru 114.81(12)
C20 P4 Ru 110.97(12)
C17 N Ru 174.1(3)
O1 C1 Ru 151.7(3)
O1 C1 Ir 121.8(3)
Ru C1 Ir 86.47(15)
O2 C2 Ru 174.3(4)
O3A C3A Ir 171.7(7)
C5A C4A Ir 99.9(6)
C4A C5A C6A 97.5(6)
C7A C6A C5A 125.6(8)
C7A C6A Ir 137.0(8)
C5A C6A Ir 97.4(4)
C6A C7A C9A 121.6(12)
C6A C7A C8A 126.0(8)
C9A C7A C8A 112.4(7)
O3B C3B Ir 174(2)
C5B C4B Ir 97.4(16)
C4B C5B C6B 99.0(16)
C7B C6B C5B 117.6(12)
C7B C6B Ir 145.1(10)
C5B C6B Ir 97.3(10)
C6B C7B C9B 119.5(6)
C6B C7B C8B 119.4(6)
C9B C7B C8B 120.15(13)
P2 C10 P1 112.38(18)
C16 C11 C12 119.3(4)
C16 C11 P1 122.3(3)
C12 C11 P1 118.2(3)
C13 C12 C11 120.7(4)
C14 C13 C12 119.8(4)
C13 C14 C15 120.2(4)
C14 C15 C16 119.6(4)
C11 C16 C15 120.3(4)
N C17 C18 178.4(5)
P4 C20 P3 112.82(18)
C26 C21 C22 119.4(4)
C26 C21 P1 123.2(3)
C22 C21 P1 117.3(3)
C23 C22 C21 120.7(5)
C22 C23 C24 119.5(5)
C25 C24 C23 120.8(5)
C24 C25 C26 120.3(6)
C21 C26 C25 119.3(5)
C32 C31 C36 118.8(3)
C32 C31 P2 120.9(3)
C36 C31 P2 120.2(3)
C31 C32 C33 119.8(4)
C34 C33 C32 120.4(4)
C35 C34 C33 120.1(4)
C34 C35 C36 120.4(4)
C35 C36 C31 120.5(4)
C42 C41 C46 119.4(4)
C42 C41 P2 123.4(3)
C46 C41 P2 117.1(3)
C41 C42 C43 119.7(5)
C44 C43 C42 119.7(6)
C43 C44 C45 120.9(6)
C44 C45 C46 120.2(6)
C45 C46 C41 120.0(6)
C56 C51 C52 118.7(4)
C56 C51 P3 119.9(3)
C52 C51 P3 121.0(3)
C51 C52 C53 121.0(4)
C54 C53 C52 120.2(4)
C53 C54 C55 119.1(4)
C54 C55 C56 121.2(4)
C51 C56 C55 119.8(4)
C66 C61 C62 119.2(4)
C66 C61 P3 121.1(3)
C62 C61 P3 119.7(3)
C63 C62 C61 120.1(5)
C64 C63 C62 120.2(5)
C65 C64 C63 120.0(5)
C64 C65 C66 121.1(5)
C65 C66 C61 119.4(5)
C72 C71 C76 119.0(3)
C72 C71 P4 120.6(3)
C76 C71 P4 120.2(3)
C71 C72 C73 120.6(4)
C74 C73 C72 119.4(4)
C73 C74 C75 120.4(4)
C74 C75 C76 120.6(4)
C75 C76 C71 120.0(4)
C82 C81 C86 117.4(4)
C82 C81 P4 122.7(3)
C86 C81 P4 119.8(3)
C83 C82 C81 121.5(4)
C84 C83 C82 120.4(5)
C83 C84 C85 119.1(4)
C86 C85 C84 121.1(5)
C85 C86 C81 120.6(4)
F3A B1A F4A 109.47(9)
F3A B1A F1A 109.48(9)
F4A B1A F1A 109.47(9)
F3A B1A F2A 109.48(9)
F4A B1A F2A 109.51(9)
F1A B1A F2A 109.42(9)
F2B B1B F1B 109.51(9)
F2B B1B F4B 109.52(9)
F1B B1B F4B 109.44(9)
F2B B1B F3B 109.47(9)
F1B B1B F3B 109.48(9)
F4B B1B F3B 109.40(9)

loop_
_geom_bond_atom_site_label_1
_geom_bond_atom_site_label_2
_geom_bond_distance
Ir C3A 1.905(7)
Ir C3B 1.94(3)
Ir C4A 2.110(10)
Ir C6A 2.116(6)
Ir C6B 2.185(15)
Ir C4B 2.21(3)
Ir P1 2.3450(10)
Ir P3 2.3554(10)
Ir C1 2.455(4)
Ir Ru 3.0006(3)
Ru C2 1.864(4)
Ru C1 1.883(4)
Ru N 2.184(3)
Ru P2 2.3516(9)
Ru P4 2.3524(9)
P1 C21 1.829(4)
P1 C11 1.835(4)
P1 C10 1.847(4)
P2 C31 1.826(4)
P2 C10 1.827(4)
P2 C41 1.828(4)
P3 C51 1.826(4)
P3 C20 1.834(4)
P3 C61 1.837(4)
P4 C71 1.826(4)
P4 C81 1.826(4)
P4 C20 1.832(4)
O1 C1 1.184(4)
O2 C2 1.151(4)
O3A C3A 1.140(8)
O3B C3B 1.05(4)
N C17 1.130(5)
C4A C5A 1.428(12)
C5A C6A 1.497(10)
C6A C7A 1.360(10)
C7A C9A 1.509(11)
C7A C8A 1.516(14)
C4B C5B 1.56(3)
C5B C6B 1.60(2)
C6B C7B 1.335(8)
C7B C9B 1.4999(10)
C7B C8B 1.5000(10)
C11 C16 1.372(5)
C11 C12 1.392(5)
C12 C13 1.382(6)
C13 C14 1.369(7)
C14 C15 1.392(7)
C15 C16 1.394(6)
C17 C18 1.459(6)
C21 C26 1.367(6)
C21 C22 1.395(6)
C22 C23 1.369(6)
C23 C24 1.374(8)
C24 C25 1.353(8)
C25 C26 1.407(6)
C31 C32 1.391(5)
C31 C36 1.396(5)
C32 C33 1.395(5)
C33 C34 1.373(6)
C34 C35 1.370(6)
C35 C36 1.382(6)
C41 C42 1.369(6)
C41 C46 1.383(6)
C42 C43 1.414(7)
C43 C44 1.347(9)
C44 C45 1.360(9)
C45 C46 1.383(7)
C51 C56 1.388(5)
C51 C52 1.389(5)
C52 C53 1.390(5)
C53 C54 1.375(6)
C54 C55 1.382(6)
C55 C56 1.390(6)
C61 C66 1.384(6)
C61 C62 1.387(6)
C62 C63 1.381(7)
C63 C64 1.365(8)
C64 C65 1.358(8)
C65 C66 1.383(6)
C71 C72 1.383(5)
C71 C76 1.396(5)
C72 C73 1.401(5)
C73 C74 1.375(6)
C74 C75 1.376(7)
C75 C76 1.381(6)
C81 C82 1.384(5)
C81 C86 1.387(5)
C82 C83 1.380(6)
C83 C84 1.355(7)
C84 C85 1.375(7)
C85 C86 1.373(6)
F1A B1A 1.3482(9)
F2A B1A 1.3482(9)
F3A B1A 1.3477(9)
F4A B1A 1.3478(9)
F1B B1B 1.3478(9)
F2B B1B 1.3478(9)
F3B B1B 1.3480(9)
F4B B1B 1.3479(9)

loop_
_geom_torsion_atom_site_label_1
_geom_torsion_atom_site_label_2
_geom_torsion_atom_site_label_3
_geom_torsion_atom_site_label_4
_geom_torsion
C3A Ir Ru C2 -179.2(4)
C3B Ir Ru C2 5.0(11)
C4A Ir Ru C2 2.5(5)
C6A Ir Ru C2 -141.9(12)
C6B Ir Ru C2 -176.0(12)
C4B Ir Ru C2 -178.3(8)
P1 Ir Ru C2 94.8(3)
P3 Ir Ru C2 -89.9(3)
C1 Ir Ru C2 3.3(3)
C3A Ir Ru C1 177.5(2)
C3B Ir Ru C1 1.7(11)
C4A Ir Ru C1 -0.8(4)
C6A Ir Ru C1 -145.2(12)
C6B Ir Ru C1 -179.3(12)
C4B Ir Ru C1 178.4(7)
P1 Ir Ru C1 91.53(14)
P3 Ir Ru C1 -93.23(13)
C3A Ir Ru N -0.1(2)
C3B Ir Ru N -175.8(11)
C4A Ir Ru N -178.4(4)
C6A Ir Ru N 37.2(12)
C6B Ir Ru N 3.1(12)
C4B Ir Ru N 0.9(7)
P1 Ir Ru N -86.04(9)
P3 Ir Ru N 89.20(9)
C1 Ir Ru N -177.57(16)
C3A Ir Ru P2 86.0(2)
C3B Ir Ru P2 -89.7(11)
C4A Ir Ru P2 -92.3(4)
C6A Ir Ru P2 123.3(12)
C6B Ir Ru P2 89.2(12)
C4B Ir Ru P2 87.0(7)
P1 Ir Ru P2 0.06(3)
P3 Ir Ru P2 175.29(3)
C1 Ir Ru P2 -91.47(13)
C3A Ir Ru P4 -88.3(2)
C3B Ir Ru P4 95.9(11)
C4A Ir Ru P4 93.3(4)
C6A Ir Ru P4 -51.1(12)
C6B Ir Ru P4 -85.2(12)
C4B Ir Ru P4 -87.4(7)
P1 Ir Ru P4 -174.31(3)
P3 Ir Ru P4 0.93(3)
C1 Ir Ru P4 94.16(13)
C3A Ir P1 C21 68.8(3)
C3B Ir P1 C21 -101.8(8)
C4A Ir P1 C21 -92.2(3)
C6A Ir P1 C21 -29.4(3)
C6B Ir P1 C21 -8.5(5)
C4B Ir P1 C21 57.8(7)
P3 Ir P1 C21 51.7(4)
C1 Ir P1 C21 -177.89(18)
Ru Ir P1 C21 143.35(16)
C3A Ir P1 C11 -169.0(3)
C3B Ir P1 C11 20.3(8)
C4A Ir P1 C11 29.9(3)
C6A Ir P1 C11 92.7(3)
C6B Ir P1 C11 113.7(5)
C4B Ir P1 C11 179.9(7)
P3 Ir P1 C11 173.8(4)
C1 Ir P1 C11 -55.77(16)
Ru Ir P1 C11 -94.53(14)
C3A Ir P1 C10 -47.9(3)
C3B Ir P1 C10 141.4(8)
C4A Ir P1 C10 151.0(3)
C6A Ir P1 C10 -146.2(2)
C6B Ir P1 C10 -125.3(5)
C4B Ir P1 C10 -59.0(6)
P3 Ir P1 C10 -65.1(4)
C1 Ir P1 C10 65.32(15)
Ru Ir P1 C10 26.56(12)
C2 Ru P2 C31 -60.91(18)
C1 Ru P2 C31 42.46(19)
N Ru P2 C31 -162.16(16)
P4 Ru P2 C31 -149.7(3)
Ir Ru P2 C31 97.23(14)
C2 Ru P2 C10 175.13(17)
C1 Ru P2 C10 -81.51(18)
N Ru P2 C10 73.88(15)
P4 Ru P2 C10 86.4(3)
Ir Ru P2 C10 -26.73(12)
C2 Ru P2 C41 57.80(19)
C1 Ru P2 C41 161.2(2)
N Ru P2 C41 -43.45(17)
P4 Ru P2 C41 -30.9(4)
Ir Ru P2 C41 -144.06(15)
C3A Ir P3 C51 167.1(3)
C3B Ir P3 C51 -22.3(8)
C4A Ir P3 C51 -31.9(3)
C6A Ir P3 C51 -94.3(3)
C6B Ir P3 C51 -115.6(5)
C4B Ir P3 C51 178.1(6)
P1 Ir P3 C51 -175.8(4)
C1 Ir P3 C51 53.84(17)
Ru Ir P3 C51 92.58(14)
C3A Ir P3 C20 47.4(3)
C3B Ir P3 C20 -142.1(8)
C4A Ir P3 C20 -151.6(3)
C6A Ir P3 C20 146.0(2)
C6B Ir P3 C20 124.7(5)
C4B Ir P3 C20 58.4(6)
P1 Ir P3 C20 64.5(4)
C1 Ir P3 C20 -65.89(15)
Ru Ir P3 C20 -27.15(12)
C3A Ir P3 C61 -68.2(3)
C3B Ir P3 C61 102.4(8)
C4A Ir P3 C61 92.8(3)
C6A Ir P3 C61 30.5(3)
C6B Ir P3 C61 9.2(5)
C4B Ir P3 C61 -57.2(6)
P1 Ir P3 C61 -51.1(4)
C1 Ir P3 C61 178.56(17)
Ru Ir P3 C61 -142.71(15)
C2 Ru P4 C71 59.45(18)
C1 Ru P4 C71 -43.88(19)
N Ru P4 C71 160.73(16)
P2 Ru P4 C71 148.2(3)
Ir Ru P4 C71 -98.62(14)
C2 Ru P4 C81 -60.18(18)
C1 Ru P4 C81 -163.51(19)
N Ru P4 C81 41.11(16)
P2 Ru P4 C81 28.6(4)
Ir Ru P4 C81 141.76(14)
C2 Ru P4 C20 -176.62(17)
C1 Ru P4 C20 80.05(18)
N Ru P4 C20 -75.34(15)
P2 Ru P4 C20 -87.8(3)
Ir Ru P4 C20 25.31(12)
C2 Ru N C17 -127(3)
C1 Ru N C17 49(3)
P2 Ru N C17 -37(3)
P4 Ru N C17 144(3)
Ir Ru N C17 54(3)
C2 Ru C1 O1 2.2(7)
N Ru C1 O1 -173.3(5)
P2 Ru C1 O1 -88.7(6)
P4 Ru C1 O1 92.5(6)
Ir Ru C1 O1 -179.0(7)
C2 Ru C1 Ir -178.73(13)
N Ru C1 Ir 5.7(4)
P2 Ru C1 Ir 90.28(8)
P4 Ru C1 Ir -88.43(8)
C3A Ir C1 O1 176.8(3)
C3B Ir C1 O1 1.1(10)
C4A Ir C1 O1 -1.2(4)
C6A Ir C1 O1 -9.8(5)
C6B Ir C1 O1 -2(3)
C4B Ir C1 O1 177.6(9)
P1 Ir C1 O1 90.7(3)
P3 Ir C1 O1 -92.9(3)
Ru Ir C1 O1 179.5(4)
C3A Ir C1 Ru -2.6(3)
C3B Ir C1 Ru -178.4(10)
C4A Ir C1 Ru 179.3(3)
C6A Ir C1 Ru 170.7(3)
C6B Ir C1 Ru 178(3)
C4B Ir C1 Ru -1.9(9)
P1 Ir C1 Ru -88.73(11)
P3 Ir C1 Ru 87.64(11)
C1 Ru C2 O2 10(3)
N Ru C2 O2 -172(3)
P2 Ru C2 O2 102(3)
P4 Ru C2 O2 -84(3)
Ir Ru C2 O2 7(4)
C3B Ir C3A O3A 6(8)
C4A Ir C3A O3A 25(5)
C6A Ir C3A O3A 34(4)
C6B Ir C3A O3A 30(4)
C4B Ir C3A O3A 34(4)
P1 Ir C3A O3A -60(4)
P3 Ir C3A O3A 118(4)
C1 Ir C3A O3A -150(4)
Ru Ir C3A O3A -151(4)
C3A Ir C4A C5A 21.5(15)
C3B Ir C4A C5A -177(8)
C6A Ir C4A C5A 10.9(5)
C6B Ir C4A C5A 15.9(8)
C4B Ir C4A C5A 18.0(18)
P1 Ir C4A C5A 105.3(6)
P3 Ir C4A C5A -71.9(6)
C1 Ir C4A C5A -164.0(6)
Ru Ir C4A C5A -163.4(5)
Ir C4A C5A C6A -13.9(7)
C4A C5A C6A C7A -166.8(8)
C4A C5A C6A Ir 13.8(7)
C3A Ir C6A C7A -6.2(8)
C3B Ir C6A C7A 168.9(13)
C4A Ir C6A C7A 170.4(9)
C6B Ir C6A C7A 3.8(16)
C4B Ir C6A C7A -6.1(11)
P1 Ir C6A C7A 80.6(8)
P3 Ir C6A C7A -94.7(8)
C1 Ir C6A C7A -180.0(6)
Ru Ir C6A C7A -42.3(17)
C3A Ir C6A C5A 173.1(5)
C3B Ir C6A C5A -11.8(11)
C4A Ir C6A C5A -10.4(5)
C6B Ir C6A C5A -176.9(19)
C4B Ir C6A C5A 173.2(8)
P1 Ir C6A C5A -100.1(4)
P3 Ir C6A C5A 84.6(4)
C1 Ir C6A C5A -0.7(7)
Ru Ir C6A C5A 136.9(11)
C5A C6A C7A C9A -1.8(13)
Ir C6A C7A C9A 177.3(6)
C5A C6A C7A C8A 178.7(8)
Ir C6A C7A C8A -2.2(14)
C3A Ir C3B O3B 50(34)
C4A Ir C3B O3B 14(24)
C6A Ir C3B O3B 22(30)
C6B Ir C3B O3B 27(30)
C4B Ir C3B O3B 36(32)
P1 Ir C3B O3B 117(30)
P3 Ir C3B O3B -61(30)
C1 Ir C3B O3B -152(30)
Ru Ir C3B O3B -153(30)
C3A Ir C4B C5B -176(6)
C3B Ir C4B C5B -9(4)
C4A Ir C4B C5B -2(3)
C6A Ir C4B C5B 4.7(13)
C6B Ir C4B C5B 0.7(13)
P1 Ir C4B C5B -90.3(13)
P3 Ir C4B C5B 89.2(13)
C1 Ir C4B C5B -179.3(10)
Ru Ir C4B C5B 179.6(14)
Ir C4B C5B C6B -0.9(16)
C4B C5B C6B C7B 179(3)
C4B C5B C6B Ir 0.9(16)
C3A Ir C6B C7B -177(4)
C3B Ir C6B C7B -2(4)
C4A Ir C6B C7B 1(4)
C6A Ir C6B C7B 13(4)
C4B Ir C6B C7B -178(4)
P1 Ir C6B C7B -91(4)
P3 Ir C6B C7B 93(4)
C1 Ir C6B C7B 2(7)
Ru Ir C6B C7B 179(4)
C3A Ir C6B C5B 0.0(10)
C3B Ir C6B C5B 175.9(14)
C4A Ir C6B C5B 178.1(12)
C6A Ir C6B C5B -170(3)
C4B Ir C6B C5B -0.7(12)
P1 Ir C6B C5B 86.1(11)
P3 Ir C6B C5B -89.8(11)
C1 Ir C6B C5B 179(11)
Ru Ir C6B C5B -3(2)
C5B C6B C7B C9B 175(3)
Ir C6B C7B C9B -8(7)
C5B C6B C7B C8B 6(5)
Ir C6B C7B C8B -177(2)
C31 P2 C10 P1 -79.0(2)
C41 P2 C10 P1 174.85(19)
Ru P2 C10 P1 53.4(2)
C21 P1 C10 P2 -175.82(19)
C11 P1 C10 P2 78.9(2)
Ir P1 C10 P2 -54.0(2)
C21 P1 C11 C16 149.3(3)
C10 P1 C11 C16 -103.4(3)
Ir P1 C11 C16 22.2(4)
C21 P1 C11 C12 -35.2(3)
C10 P1 C11 C12 72.1(3)
Ir P1 C11 C12 -162.3(2)
C16 C11 C12 C13 1.3(6)
P1 C11 C12 C13 -174.3(3)
C11 C12 C13 C14 -1.4(6)
C12 C13 C14 C15 0.8(7)
C13 C14 C15 C16 0.0(7)
C12 C11 C16 C15 -0.5(6)
P1 C11 C16 C15 174.9(3)
C14 C15 C16 C11 -0.1(6)
Ru N C17 C18 24(21)
C71 P4 C20 P3 78.9(2)
C81 P4 C20 P3 -175.87(19)
Ru P4 C20 P3 -52.4(2)
C51 P3 C20 P4 -78.0(2)
C61 P3 C20 P4 176.78(19)
Ir P3 C20 P4 53.6(2)
C11 P1 C21 C26 125.8(4)
C10 P1 C21 C26 20.5(4)
Ir P1 C21 C26 -100.6(4)
C11 P1 C21 C22 -57.1(4)
C10 P1 C21 C22 -162.4(3)
Ir P1 C21 C22 76.5(3)
C26 C21 C22 C23 0.1(7)
P1 C21 C22 C23 -177.1(4)
C21 C22 C23 C24 -0.4(8)
C22 C23 C24 C25 1.2(9)
C23 C24 C25 C26 -1.8(9)
C22 C21 C26 C25 -0.7(7)
P1 C21 C26 C25 176.4(4)
C24 C25 C26 C21 1.5(8)
C10 P2 C31 C32 140.0(3)
C41 P2 C31 C32 -110.4(3)
Ru P2 C31 C32 13.9(4)
C10 P2 C31 C36 -43.3(3)
C41 P2 C31 C36 66.3(3)
Ru P2 C31 C36 -169.4(3)
C36 C31 C32 C33 0.5(6)
P2 C31 C32 C33 177.3(3)
C31 C32 C33 C34 0.8(6)
C32 C33 C34 C35 -1.1(7)
C33 C34 C35 C36 0.1(7)
C34 C35 C36 C31 1.2(7)
C32 C31 C36 C35 -1.5(6)
P2 C31 C36 C35 -178.3(3)
C31 P2 C41 C42 -137.5(4)
C10 P2 C41 C42 -27.7(4)
Ru P2 C41 C42 92.4(4)
C31 P2 C41 C46 47.7(4)
C10 P2 C41 C46 157.5(4)
Ru P2 C41 C46 -82.4(4)
C46 C41 C42 C43 2.4(7)
P2 C41 C42 C43 -172.2(3)
C41 C42 C43 C44 -1.5(8)
C42 C43 C44 C45 -0.6(9)
C43 C44 C45 C46 1.8(10)
C44 C45 C46 C41 -0.9(10)
C42 C41 C46 C45 -1.2(8)
P2 C41 C46 C45 173.8(5)
C20 P3 C51 C56 -68.9(3)
C61 P3 C51 C56 36.5(4)
Ir P3 C51 C56 166.8(3)
C20 P3 C51 C52 102.8(3)
C61 P3 C51 C52 -151.8(3)
Ir P3 C51 C52 -21.5(4)
C56 C51 C52 C53 -0.8(6)
P3 C51 C52 C53 -172.6(3)
C51 C52 C53 C54 -0.4(6)
C52 C53 C54 C55 0.3(7)
C53 C54 C55 C56 1.0(7)
C52 C51 C56 C55 2.1(6)
P3 C51 C56 C55 174.0(3)
C54 C55 C56 C51 -2.3(7)
C51 P3 C61 C66 -139.9(4)
C20 P3 C61 C66 -35.3(4)
Ir P3 C61 C66 85.2(4)
C51 P3 C61 C62 42.5(4)
C20 P3 C61 C62 147.1(4)
Ir P3 C61 C62 -92.4(4)
C66 C61 C62 C63 0.2(8)
P3 C61 C62 C63 177.8(5)
C61 C62 C63 C64 -1.5(10)
C62 C63 C64 C65 1.7(11)
C63 C64 C65 C66 -0.7(11)
C64 C65 C66 C61 -0.6(10)
C62 C61 C66 C65 0.8(8)
P3 C61 C66 C65 -176.8(5)
C81 P4 C71 C72 113.7(3)
C20 P4 C71 C72 -139.2(3)
Ru P4 C71 C72 -12.9(4)
C81 P4 C71 C76 -60.9(3)
C20 P4 C71 C76 46.2(3)
Ru P4 C71 C76 172.4(3)
C76 C71 C72 C73 -1.1(6)
P4 C71 C72 C73 -175.8(3)
C71 C72 C73 C74 0.8(6)
C72 C73 C74 C75 -0.9(7)
C73 C74 C75 C76 1.2(7)
C74 C75 C76 C71 -1.5(7)
C72 C71 C76 C75 1.4(6)
P4 C71 C76 C75 176.1(4)
C71 P4 C81 C82 146.6(4)
C20 P4 C81 C82 37.2(4)
Ru P4 C81 C82 -83.7(4)
C71 P4 C81 C86 -36.5(4)
C20 P4 C81 C86 -145.9(3)
Ru P4 C81 C86 93.2(3)
C86 C81 C82 C83 2.2(7)
P4 C81 C82 C83 179.2(4)
C81 C82 C83 C84 -1.4(9)
C82 C83 C84 C85 0.5(9)
C83 C84 C85 C86 -0.4(9)
C84 C85 C86 C81 1.2(8)
C82 C81 C86 C85 -2.0(7)
P4 C81 C86 C85 -179.1(4)

loop_
_platon_squeeze_void_nr
_platon_squeeze_void_average_x
_platon_squeeze_void_average_y
_platon_squeeze_void_average_z
_platon_squeeze_void_volume
_platon_squeeze_void_count_electrons
_platon_squeeze_void_content
1 -0.020 0.000 0.000 495 103 ' '
2 0.241 0.659 0.462 9 0 ' '
3 0.758 0.341 0.538 9 0 ' '
